data_4025975
loop_
_publ_author_name
'Li-Li Zhu'
'Ya-Hui Wang'
'Yu-Xin Zhang'
'Xiao-Xiao Li'
'Heng Liu'
'Zili Chen'

_publ_section_title
;
 Gold Catalyzed Carbocyclization of Dienyl Acetates to Construct
 Mutifunctionalized 3-Vinyl Cyclohexanol Derivatives
;
_journal_name_full 'Journal of Organic Chemistry'
_journal_page_first 441
_journal_page_last 449
_journal_paper_doi 10.1021/jo1018014
_journal_volume 76
_journal_year 2011
_chemical_formula_moiety 'C20 H22 Cl N O2 S'
_chemical_formula_sum 'C20 H22 Cl N O2 S'
_chemical_formula_weight 375.90
_chemical_name_systematic
; 
 ? 
;
_space_group_IT_number 14
_symmetry_cell_setting monoclinic
_symmetry_space_group_name_Hall '-P 2yn'
_symmetry_space_group_name_H-M 'P 1 21/n 1'
_atom_sites_solution_hydrogens geom
_atom_sites_solution_primary direct
_atom_sites_solution_secondary difmap
_audit_creation_method SHELXL-97
_cell_angle_alpha 90.00
_cell_angle_beta 103.394(8)
_cell_angle_gamma 90.00
_cell_formula_units_Z 4
_cell_length_a 17.771(2)
_cell_length_b 5.3370(8)
_cell_length_c 20.316(3)
_cell_measurement_reflns_used 5579
_cell_measurement_temperature 113(2)
_cell_measurement_theta_max 27.90
_cell_measurement_theta_min 1.70
_cell_volume 1874.4(5)
_computing_cell_refinement 'CrystalClear-SM Expert 2.0 r2'
_computing_data_collection 'CrystalClear-SM Expert 2.0 r2 (Rigaku, 2009)'
_computing_data_reduction 'CrystalClear-SM Expert 2.0 r2'
_computing_molecular_graphics 'CrystalStructure 4.0'
_computing_publication_material 'CrystalStructure 4.0 (Rigaku, 2009)'
_computing_structure_refinement 'SHELXL-97 (Sheldrick, 1997)'
_computing_structure_solution 'SHELXS-97 (Sheldrick, 1990)'
_diffrn_ambient_temperature 113(2)
_diffrn_detector_area_resol_mean 14.222
_diffrn_measured_fraction_theta_full 1.000
_diffrn_measured_fraction_theta_max 1.000
_diffrn_measurement_device_type 'Rigaku Saturn724 CCD'
_diffrn_measurement_method \w
_diffrn_radiation_monochromator multilayer
_diffrn_radiation_source 'rotating anode'
_diffrn_radiation_type MoK\a
_diffrn_radiation_wavelength 0.71075
_diffrn_reflns_av_R_equivalents 0.0714
_diffrn_reflns_av_sigmaI/netI 0.0530
_diffrn_reflns_limit_h_max 21
_diffrn_reflns_limit_h_min -21
_diffrn_reflns_limit_k_max 6
_diffrn_reflns_limit_k_min -6
_diffrn_reflns_limit_l_max 24
_diffrn_reflns_limit_l_min -24
_diffrn_reflns_number 18465
_diffrn_reflns_theta_full 25.00
_diffrn_reflns_theta_max 25.00
_diffrn_reflns_theta_min 1.74
_diffrn_standards_decay_% 0
_diffrn_standards_interval_count 0
_diffrn_standards_interval_time 0
_diffrn_standards_number 0
_exptl_absorpt_coefficient_mu 0.328
_exptl_absorpt_correction_T_max 0.9935
_exptl_absorpt_correction_T_min 0.9195
_exptl_absorpt_correction_type multi-scan
_exptl_absorpt_process_details Crystalclear
_exptl_crystal_colour colorless
_exptl_crystal_density_diffrn 1.332
_exptl_crystal_description prism
_exptl_crystal_F_000 792
_exptl_crystal_size_max 0.26
_exptl_crystal_size_mid 0.04
_exptl_crystal_size_min 0.02
_refine_diff_density_max 0.206
_refine_diff_density_min -0.273
_refine_diff_density_rms 0.052
_refine_ls_extinction_method none
_refine_ls_goodness_of_fit_ref 1.199
_refine_ls_hydrogen_treatment constr
_refine_ls_matrix_type full
_refine_ls_number_parameters 227
_refine_ls_number_reflns 3303
_refine_ls_number_restraints 0
_refine_ls_restrained_S_all 1.199
_refine_ls_R_factor_all 0.0754
_refine_ls_R_factor_gt 0.0603
_refine_ls_shift/su_max 0.000
_refine_ls_shift/su_mean 0.000
_refine_ls_structure_factor_coef Fsqd
_refine_ls_weighting_details 'calc w=1/[\s^2^(Fo^2^)+(0.0313P)^2^+0.8404P] where P=(Fo^2^+2Fc^2^)/3'
_refine_ls_weighting_scheme calc
_refine_ls_wR_factor_gt 0.1095
_refine_ls_wR_factor_ref 0.1153
_reflns_number_gt 2842
_reflns_number_total 3303
_reflns_threshold_expression >2sigma(I)
_cod_data_source_file jo1018014_si_003.cif
_cod_data_source_block shelxl
_cod_database_code 4025975

loop_
_symmetry_equiv_pos_as_xyz
'x, y, z'
'-x+1/2, y+1/2, -z+1/2'
'-x, -y, -z'
'x-1/2, -y-1/2, z-1/2'

loop_
_atom_site_label
_atom_site_type_symbol
_atom_site_fract_x
_atom_site_fract_y
_atom_site_fract_z
_atom_site_U_iso_or_equiv
_atom_site_adp_type
_atom_site_occupancy
_atom_site_symmetry_multiplicity
_atom_site_calc_flag
_atom_site_refinement_flags
Cl1 Cl 0.38430(4) 0.53389(17) 0.11804(4) 0.0425(3) Uani 1 1 d .
S1 S 0.39998(4) -0.04176(13) 0.33598(4) 0.0270(2) Uani 1 1 d .
O1 O 0.33364(11) -0.1523(4) 0.29151(10) 0.0335(5) Uani 1 1 d .
O2 O 0.45770(12) -0.1972(4) 0.37788(10) 0.0352(5) Uani 1 1 d .
N1 N 0.44500(12) 0.1184(4) 0.28731(11) 0.0238(5) Uani 1 1 d .
C1 C 0.39576(16) 0.2802(5) 0.23545(13) 0.0272(7) Uani 1 1 d .
H1A H 0.3822 0.4362 0.2564 0.033 Uiso 1 1 calc R
H1B H 0.3473 0.1919 0.2139 0.033 Uiso 1 1 calc R
C2 C 0.44142(16) 0.3404(6) 0.18349(14) 0.0309(7) Uani 1 1 d .
H2 H 0.4538 0.1803 0.1627 0.037 Uiso 1 1 calc R
C3 C 0.51675(16) 0.4751(6) 0.21475(14) 0.0307(7) Uani 1 1 d .
H3A H 0.5052 0.6402 0.2323 0.037 Uiso 1 1 calc R
H3B H 0.5463 0.5037 0.1797 0.037 Uiso 1 1 calc R
C4 C 0.56579(16) 0.3188(6) 0.27279(14) 0.0284(7) Uani 1 1 d .
H4 H 0.5833 0.1630 0.2534 0.034 Uiso 1 1 calc R
C5 C 0.51699(15) 0.2446(5) 0.32291(14) 0.0255(7) Uani 1 1 d .
H5A H 0.5472 0.1307 0.3576 0.031 Uiso 1 1 calc R
H5B H 0.5040 0.3962 0.3461 0.031 Uiso 1 1 calc R
C6 C 0.63541(16) 0.4610(6) 0.30981(14) 0.0283(7) Uani 1 1 d .
H6 H 0.6270 0.6086 0.3332 0.034 Uiso 1 1 calc R
C7 C 0.70781(16) 0.3955(6) 0.31220(14) 0.0283(7) Uani 1 1 d .
H7 H 0.7147 0.2572 0.2848 0.034 Uiso 1 1 calc R
C8 C 0.77930(16) 0.5121(5) 0.35253(13) 0.0263(7) Uani 1 1 d .
C9 C 0.77977(17) 0.7257(6) 0.39208(15) 0.0334(7) Uani 1 1 d .
H9 H 0.7326 0.8112 0.3908 0.040 Uiso 1 1 calc R
C10 C 0.84740(18) 0.8158(6) 0.43308(15) 0.0367(8) Uani 1 1 d .
H10 H 0.8465 0.9607 0.4600 0.044 Uiso 1 1 calc R
C11 C 0.91691(18) 0.6931(6) 0.43478(15) 0.0363(8) Uani 1 1 d .
H11 H 0.9637 0.7535 0.4630 0.044 Uiso 1 1 calc R
C12 C 0.91758(17) 0.4842(6) 0.39535(16) 0.0371(8) Uani 1 1 d .
H12 H 0.9649 0.4002 0.3963 0.045 Uiso 1 1 calc R
C13 C 0.84960(16) 0.3960(6) 0.35443(15) 0.0323(7) Uani 1 1 d .
H13 H 0.8510 0.2527 0.3270 0.039 Uiso 1 1 calc R
C14 C 0.36797(15) 0.1764(5) 0.38837(13) 0.0233(6) Uani 1 1 d .
C15 C 0.29642(16) 0.2911(6) 0.36609(14) 0.0288(7) Uani 1 1 d .
H15 H 0.2634 0.2450 0.3240 0.035 Uiso 1 1 calc R
C16 C 0.27395(17) 0.4729(6) 0.40590(14) 0.0310(7) Uani 1 1 d .
H16 H 0.2249 0.5508 0.3908 0.037 Uiso 1 1 calc R
C17 C 0.32149(16) 0.5454(5) 0.46785(14) 0.0270(7) Uani 1 1 d .
C18 C 0.39189(16) 0.4257(5) 0.48964(14) 0.0287(7) Uani 1 1 d .
H18 H 0.4243 0.4691 0.5322 0.034 Uiso 1 1 calc R
C19 C 0.41589(16) 0.2436(5) 0.45048(13) 0.0266(7) Uani 1 1 d .
H19 H 0.4647 0.1647 0.4658 0.032 Uiso 1 1 calc R
C20 C 0.29619(18) 0.7523(6) 0.50856(15) 0.0376(8) Uani 1 1 d .
H20A H 0.3372 0.7854 0.5490 0.045 Uiso 1 1 calc R
H20B H 0.2490 0.7012 0.5221 0.045 Uiso 1 1 calc R
H20C H 0.2859 0.9046 0.4810 0.045 Uiso 1 1 calc R

loop_
_atom_site_aniso_label
_atom_site_aniso_U_11
_atom_site_aniso_U_22
_atom_site_aniso_U_33
_atom_site_aniso_U_23
_atom_site_aniso_U_13
_atom_site_aniso_U_12
Cl1 0.0326(5) 0.0586(6) 0.0323(4) 0.0163(4) -0.0010(3) -0.0035(4)
S1 0.0317(4) 0.0201(4) 0.0292(4) 0.0005(3) 0.0075(3) -0.0005(3)
O1 0.0352(12) 0.0271(12) 0.0359(12) -0.0048(10) 0.0035(10) -0.0107(9)
O2 0.0418(13) 0.0238(11) 0.0400(12) 0.0088(10) 0.0096(10) 0.0097(10)
N1 0.0219(13) 0.0242(13) 0.0247(12) -0.0008(10) 0.0042(10) -0.0010(10)
C1 0.0215(15) 0.0304(17) 0.0282(15) -0.0009(14) 0.0024(12) -0.0007(13)
C2 0.0261(17) 0.0366(18) 0.0282(16) 0.0046(14) 0.0023(13) 0.0022(14)
C3 0.0288(17) 0.0375(19) 0.0259(15) 0.0041(14) 0.0068(13) -0.0012(14)
C4 0.0239(16) 0.0313(17) 0.0299(16) -0.0025(14) 0.0062(12) 0.0012(13)
C5 0.0245(16) 0.0250(16) 0.0259(15) -0.0011(13) 0.0036(12) 0.0019(13)
C6 0.0289(17) 0.0289(17) 0.0264(15) -0.0021(14) 0.0051(12) -0.0009(14)
C7 0.0311(17) 0.0308(17) 0.0251(15) -0.0024(13) 0.0108(13) 0.0020(14)
C8 0.0259(16) 0.0316(18) 0.0224(14) 0.0052(13) 0.0076(12) 0.0002(13)
C9 0.0280(17) 0.0349(19) 0.0372(17) -0.0009(15) 0.0076(14) 0.0030(14)
C10 0.039(2) 0.0369(19) 0.0345(18) -0.0037(15) 0.0082(15) -0.0041(16)
C11 0.0303(18) 0.043(2) 0.0329(17) 0.0006(16) 0.0025(14) -0.0072(15)
C12 0.0234(17) 0.043(2) 0.0452(19) 0.0038(17) 0.0077(14) 0.0027(15)
C13 0.0275(17) 0.0377(19) 0.0314(16) -0.0009(15) 0.0061(13) -0.0002(14)
C14 0.0251(16) 0.0200(15) 0.0248(14) 0.0042(12) 0.0055(12) -0.0018(12)
C15 0.0256(17) 0.0340(18) 0.0244(15) 0.0033(14) 0.0012(12) -0.0020(14)
C16 0.0262(16) 0.0389(19) 0.0279(16) 0.0033(14) 0.0061(13) 0.0074(14)
C17 0.0299(16) 0.0274(16) 0.0254(15) 0.0044(13) 0.0100(12) 0.0015(13)
C18 0.0301(17) 0.0304(17) 0.0236(15) 0.0010(14) 0.0021(12) -0.0029(14)
C19 0.0231(16) 0.0275(16) 0.0269(15) 0.0066(13) 0.0016(12) 0.0023(13)
C20 0.047(2) 0.0366(19) 0.0299(17) 0.0004(15) 0.0103(15) 0.0058(16)

loop_
_atom_type_symbol
_atom_type_description
_atom_type_scat_dispersion_real
_atom_type_scat_dispersion_imag
_atom_type_scat_source
C C 0.0033 0.0016 'International Tables Vol C Tables 4.2.6.8 and 6.1.1.4'
H H 0.0000 0.0000 'International Tables Vol C Tables 4.2.6.8 and 6.1.1.4'
N N 0.0061 0.0033 'International Tables Vol C Tables 4.2.6.8 and 6.1.1.4'
O O 0.0106 0.0060 'International Tables Vol C Tables 4.2.6.8 and 6.1.1.4'
S S 0.1246 0.1234 'International Tables Vol C Tables 4.2.6.8 and 6.1.1.4'
Cl Cl 0.1484 0.1585 'International Tables Vol C Tables 4.2.6.8 and 6.1.1.4'

loop_
_geom_angle_atom_site_label_1
_geom_angle_atom_site_label_2
_geom_angle_atom_site_label_3
_geom_angle
O2 S1 O1 120.36(13)
O2 S1 N1 106.02(12)
O1 S1 N1 106.12(12)
O2 S1 C14 108.10(12)
O1 S1 C14 108.64(13)
N1 S1 C14 106.85(12)
C5 N1 C1 112.6(2)
C5 N1 S1 115.35(17)
C1 N1 S1 116.12(18)
N1 C1 C2 107.3(2)
N1 C1 H1A 110.3
C2 C1 H1A 110.3
N1 C1 H1B 110.3
C2 C1 H1B 110.3
H1A C1 H1B 108.5
C1 C2 C3 111.9(2)
C1 C2 Cl1 109.7(2)
C3 C2 Cl1 109.2(2)
C1 C2 H2 108.7
C3 C2 H2 108.7
Cl1 C2 H2 108.7
C2 C3 C4 110.5(2)
C2 C3 H3A 109.5
C4 C3 H3A 109.5
C2 C3 H3B 109.5
C4 C3 H3B 109.5
H3A C3 H3B 108.1
C6 C4 C5 109.0(2)
C6 C4 C3 111.4(2)
C5 C4 C3 110.0(2)
C6 C4 H4 108.8
C5 C4 H4 108.8
C3 C4 H4 108.8
N1 C5 C4 110.6(2)
N1 C5 H5A 109.5
C4 C5 H5A 109.5
N1 C5 H5B 109.5
C4 C5 H5B 109.5
H5A C5 H5B 108.1
C7 C6 C4 124.6(3)
C7 C6 H6 117.7
C4 C6 H6 117.7
C6 C7 C8 127.7(3)
C6 C7 H7 116.1
C8 C7 H7 116.1
C13 C8 C9 117.7(3)
C13 C8 C7 118.7(3)
C9 C8 C7 123.6(3)
C10 C9 C8 121.4(3)
C10 C9 H9 119.3
C8 C9 H9 119.3
C9 C10 C11 119.7(3)
C9 C10 H10 120.2
C11 C10 H10 120.2
C12 C11 C10 119.7(3)
C12 C11 H11 120.2
C10 C11 H11 120.2
C11 C12 C13 120.2(3)
C11 C12 H12 119.9
C13 C12 H12 119.9
C12 C13 C8 121.4(3)
C12 C13 H13 119.3
C8 C13 H13 119.3
C15 C14 C19 120.1(3)
C15 C14 S1 119.6(2)
C19 C14 S1 120.1(2)
C16 C15 C14 119.1(3)
C16 C15 H15 120.5
C14 C15 H15 120.5
C15 C16 C17 121.7(3)
C15 C16 H16 119.2
C17 C16 H16 119.2
C18 C17 C16 118.3(3)
C18 C17 C20 121.7(3)
C16 C17 C20 120.1(3)
C17 C18 C19 121.1(3)
C17 C18 H18 119.5
C19 C18 H18 119.5
C18 C19 C14 119.7(3)
C18 C19 H19 120.2
C14 C19 H19 120.2
C17 C20 H20A 109.5
C17 C20 H20B 109.5
H20A C20 H20B 109.5
C17 C20 H20C 109.5
H20A C20 H20C 109.5
H20B C20 H20C 109.5

loop_
_geom_bond_atom_site_label_1
_geom_bond_atom_site_label_2
_geom_bond_distance
Cl1 C2 1.800(3)
S1 O2 1.435(2)
S1 O1 1.436(2)
S1 N1 1.648(2)
S1 C14 1.758(3)
N1 C5 1.478(3)
N1 C1 1.482(3)
C1 C2 1.508(4)
C1 H1A 0.9900
C1 H1B 0.9900
C2 C3 1.522(4)
C2 H2 1.0000
C3 C4 1.539(4)
C3 H3A 0.9900
C3 H3B 0.9900
C4 C6 1.497(4)
C4 C5 1.535(4)
C4 H4 1.0000
C5 H5A 0.9900
C5 H5B 0.9900
C6 C7 1.323(4)
C6 H6 0.9500
C7 C8 1.480(4)
C7 H7 0.9500
C8 C13 1.387(4)
C8 C9 1.394(4)
C9 C10 1.380(4)
C9 H9 0.9500
C10 C11 1.391(4)
C10 H10 0.9500
C11 C12 1.375(4)
C11 H11 0.9500
C12 C13 1.381(4)
C12 H12 0.9500
C13 H13 0.9500
C14 C15 1.389(4)
C14 C19 1.396(4)
C15 C16 1.380(4)
C15 H15 0.9500
C16 C17 1.398(4)
C16 H16 0.9500
C17 C18 1.383(4)
C17 C20 1.509(4)
C18 C19 1.384(4)
C18 H18 0.9500
C19 H19 0.9500
C20 H20A 0.9800
C20 H20B 0.9800
C20 H20C 0.9800

loop_
_geom_torsion_atom_site_label_1
_geom_torsion_atom_site_label_2
_geom_torsion_atom_site_label_3
_geom_torsion_atom_site_label_4
_geom_torsion
O2 S1 N1 C5 -49.5(2)
O1 S1 N1 C5 -178.61(19)
C14 S1 N1 C5 65.6(2)
O2 S1 N1 C1 175.57(19)
O1 S1 N1 C1 46.5(2)
C14 S1 N1 C1 -69.3(2)
C5 N1 C1 C2 62.0(3)
S1 N1 C1 C2 -161.89(19)
N1 C1 C2 C3 -59.5(3)
N1 C1 C2 Cl1 179.21(18)
C1 C2 C3 C4 56.4(3)
Cl1 C2 C3 C4 177.92(19)
C2 C3 C4 C6 -173.0(2)
C2 C3 C4 C5 -52.0(3)
C1 N1 C5 C4 -60.5(3)
S1 N1 C5 C4 163.05(19)
C6 C4 C5 N1 176.2(2)
C3 C4 C5 N1 53.8(3)
C5 C4 C6 C7 122.4(3)
C3 C4 C6 C7 -116.1(3)
C4 C6 C7 C8 -173.9(3)
C6 C7 C8 C13 172.1(3)
C6 C7 C8 C9 -4.1(5)
C13 C8 C9 C10 -1.6(4)
C7 C8 C9 C10 174.7(3)
C8 C9 C10 C11 0.6(5)
C9 C10 C11 C12 0.3(5)
C10 C11 C12 C13 -0.2(5)
C11 C12 C13 C8 -0.8(5)
C9 C8 C13 C12 1.7(4)
C7 C8 C13 C12 -174.7(3)
O2 S1 C14 C15 -158.5(2)
O1 S1 C14 C15 -26.3(3)
N1 S1 C14 C15 87.8(2)
O2 S1 C14 C19 24.8(3)
O1 S1 C14 C19 157.0(2)
N1 S1 C14 C19 -88.9(2)
C19 C14 C15 C16 0.5(4)
S1 C14 C15 C16 -176.2(2)
C14 C15 C16 C17 0.3(4)
C15 C16 C17 C18 -1.5(4)
C15 C16 C17 C20 177.5(3)
C16 C17 C18 C19 1.8(4)
C20 C17 C18 C19 -177.2(3)
C17 C18 C19 C14 -0.9(4)
C15 C14 C19 C18 -0.2(4)
S1 C14 C19 C18 176.4(2)
